data_1531210
loop_
_publ_author_name
'Bonhomme, F.'
'Nenoff, T.M.'
'Thoma, S.G.'

_publ_section_title
;
 Two ammonium templated gallophosphates: synthesis and structure
 determination from powder diffraction data of 2D and 3D-GAPON
;
_journal_name_full 'Microporous and Mesoporous Materials'
_journal_page_first 87
_journal_page_last 96
_journal_volume 53
_journal_year 2002
_chemical_formula_sum 'Ga2 H12 N3 O12 P3'
_chemical_name_systematic '(N H4)3 (Ga2 P3 O12)'
_space_group_IT_number 15
_symmetry_space_group_name_Hall '-C 2yc'
_symmetry_space_group_name_H-M 'C 1 2/c 1'
_cell_angle_alpha 90
_cell_angle_beta 111.28
_cell_angle_gamma 90
_cell_formula_units_Z 4
_cell_length_a 13.462
_cell_length_b 10.301
_cell_length_c 8.992
_cell_volume 1161.920
_citation_journal_id_ASTM MIMMFJ
_cod_data_source_file Bonhomme_MIMMFJ_2002_753.cif
_cod_data_source_block H12Ga2N3O12P3
_cod_original_cell_volume 1161.92
_cod_original_formula_sum 'H12 Ga2 N3 O12 P3'
_cod_database_code 1531210

loop_
_symmetry_equiv_pos_as_xyz
x,y,z
-x,y,-z+1/2
-x,-y,-z
x,-y,z-1/2
x+1/2,y+1/2,z
-x+1/2,y+1/2,-z+1/2
-x+1/2,-y+1/2,-z
x+1/2,-y+1/2,z-1/2

loop_
_atom_site_label
_atom_site_type_symbol
_atom_site_fract_x
_atom_site_fract_y
_atom_site_fract_z
_atom_site_occupancy
_atom_site_U_iso_or_equiv
O4 O-2 0.4192 0.0885 0.7794 1 0.0
Ga1 Ga+3 0.3323 0.9229 0.4183 1 0.0
P1 P+5 0.5 0.0011 0.75 1 0.0
N2 N-3 0.1078 0.2003 0.461 1 0.0
N1 N-3 0.5 0.409 0.25 1 0.0
P2 P+5 0.2074 0.1272 0.1618 1 0.0
O5 O-2 0.2833 0.075 0.3244 1 0.0
O2 O-2 0.2298 0.0578 0.0265 1 0.0
O6 O-2 0.0926 0.1007 0.1415 1 0.0
O3 O-2 0.4456 0.9103 0.6057 1 0.0
O1 O-2 0.2327 0.2724 0.166 1 0.0
